data_7061484
loop_
_publ_author_name
'Chuprin, Alexander S.'
'Dudkin, Semyon V.'
'Belova, Svetlana A.'
'Lebed, Ekaterina G.'
'Dorovatovskii, Pavel V.'
'Vologzhanina, Anna V.'
'Voloshin, Yan Z.'

_publ_section_title
;
 Synthesis and reactivity of the apically functionalized
 (pseudo)macrobicyclic iron(ii) tris-dioximates and their hybrid
 phthalocyaninatoclathrochelate derivatives comprising reactive and vector
 terminal groups
;
_journal_issue 22
_journal_name_full 'New Journal of Chemistry'
_journal_page_first 10863
_journal_page_last 10877
_journal_paper_doi 10.1039/D2NJ01560A
_journal_volume 46
_journal_year 2022
_chemical_formula_moiety 'C63 H50 B Fe N17 O7 Zr'
_chemical_formula_sum 'C63 H50 B Fe N17 O7 Zr'
_chemical_formula_weight 1315.08
_space_group_crystal_system monoclinic
_space_group_IT_number 14
_space_group_name_Hall '-P 2ybc'
_space_group_name_H-M_alt 'P 1 21/c 1'
_atom_sites_solution_hydrogens geom
_atom_sites_solution_primary dual
_audit_creation_date 2020-12-04
_audit_creation_method
;
Olex2 1.2
(compiled 2018.05.29 svn.r3508 for OlexSys, GUI svn.r5506)
;
_audit_update_record
;
2022-03-28 deposited with the CCDC.	2022-05-05 downloaded from the CCDC.
;
_cell_angle_alpha 90
_cell_angle_beta 103.223(6)
_cell_angle_gamma 90
_cell_formula_units_Z 4
_cell_length_a 21.989(3)
_cell_length_b 12.810(2)
_cell_length_c 29.843(6)
_cell_measurement_reflns_used 9272
_cell_measurement_temperature 295
_cell_measurement_theta_max 30.53
_cell_measurement_theta_min 2.19
_cell_volume 8183(2)
_computing_molecular_graphics 'Olex2 (Dolomanov et al., 2009)'
_computing_publication_material 'Olex2 (Dolomanov et al., 2009)'
_computing_structure_refinement 'XL (Sheldrick, 2008)'
_computing_structure_solution 'ShelXT (Sheldrick, 2015)'
_diffrn_ambient_temperature 295
_diffrn_measured_fraction_theta_full 0.998
_diffrn_measured_fraction_theta_max 0.990
_diffrn_measurement_device_type 'Bruker D8 Quest'
_diffrn_measurement_method 'phi and omega scans'
_diffrn_radiation_monochromator graphite
_diffrn_radiation_type MoK\a
_diffrn_radiation_wavelength 0.71073
_diffrn_reflns_av_R_equivalents 0.1707
_diffrn_reflns_av_unetI/netI 0.2531
_diffrn_reflns_Laue_measured_fraction_full 0.998
_diffrn_reflns_Laue_measured_fraction_max 0.990
_diffrn_reflns_limit_h_max 31
_diffrn_reflns_limit_h_min -29
_diffrn_reflns_limit_k_max 18
_diffrn_reflns_limit_k_min -18
_diffrn_reflns_limit_l_max 42
_diffrn_reflns_limit_l_min -42
_diffrn_reflns_number 100915
_diffrn_reflns_point_group_measured_fraction_full 0.998
_diffrn_reflns_point_group_measured_fraction_max 0.990
_diffrn_reflns_theta_full 26.000
_diffrn_reflns_theta_max 30.689
_diffrn_reflns_theta_min 2.056
_exptl_absorpt_coefficient_mu 0.356
_exptl_absorpt_correction_T_max 0.7461
_exptl_absorpt_correction_T_min 0.5778
_exptl_absorpt_correction_type multi-scan
_exptl_absorpt_process_details
;
SADABS-2016/2 (Bruker,2016/2) was used for absorption correction.
wR2(int) was 0.1365 before and 0.0819 after correction.
The Ratio of minimum to maximum transmission is 0.7744.
The \l/2 correction factor is Not present.
;
_exptl_crystal_colour violet
_exptl_crystal_colour_primary violet
_exptl_crystal_density_diffrn 1.067
_exptl_crystal_description prism
_exptl_crystal_F_000 2696
_exptl_crystal_recrystallization_method 'Re-crystallisation from solvent: CHCl3 : heptane'
_exptl_crystal_size_max 0.16
_exptl_crystal_size_mid 0.14
_exptl_crystal_size_min 0.09
_refine_diff_density_max 0.465
_refine_diff_density_min -0.298
_refine_diff_density_rms 0.062
_refine_ls_extinction_method none
_refine_ls_goodness_of_fit_ref 0.942
_refine_ls_hydrogen_treatment constr
_refine_ls_matrix_type full
_refine_ls_number_parameters 796
_refine_ls_number_reflns 25163
_refine_ls_number_restraints 0
_refine_ls_restrained_S_all 0.942
_refine_ls_R_factor_all 0.2097
_refine_ls_R_factor_gt 0.0735
_refine_ls_shift/su_max 0.001
_refine_ls_shift/su_mean 0.000
_refine_ls_structure_factor_coef Fsqd
_refine_ls_weighting_details 'w=1/[\s^2^(Fo^2^)+(0.0200P)^2^] where P=(Fo^2^+2Fc^2^)/3'
_refine_ls_weighting_scheme calc
_refine_ls_wR_factor_gt 0.0966
_refine_ls_wR_factor_ref 0.1161
_reflns_Friedel_coverage 0.000
_reflns_number_gt 7442
_reflns_number_total 25163
_reflns_threshold_expression 'I > 2\s(I)'
_cod_data_source_file d2nj01560a2.cif
_cod_data_source_block ac90
_cod_depositor_comments 'Adding full bibliography for 7061481--7061484.cif.'
_cod_database_code 7061484
_shelxl_version_number 2014-3
_shelx_space_group_comment
;
The symmetry employed for this shelxl refinement is uniquely defined
by the following loop, which should always be used as a source of
symmetry information in preference to the above space-group names.
They are only intended as comments.
;
_shelx_estimated_absorpt_t_max 0.969
_shelx_estimated_absorpt_t_min 0.945
_olex2_refinement_description
;
1. Fixed Uiso
 At 1.2 times of:
  All C(H) groups, All C(H,H) groups, All C(H,H,H,H) groups, All N(H) groups
2. Uiso/Uaniso restraints and constraints
Uiso(C5A) = Uiso(C5) = Uiso(C4) = Uiso(C4A)
Uanis(C41) = Uanis(C42)
3. Others
 Fixed Sof: H3BC(0.5) H3BD(0.5) H3AA(0.5) H3AB(0.5) C4(0.5) H4A(0.5) H4B(0.5)
 C5(0.5) H5A(0.5) H5B(0.5) H6AA(0.5) H6AB(0.5) H6BC(0.5) H6BD(0.5) H9AA(0.5)
 H9AB(0.5) H9BC(0.5) H9BD(0.5) C10(0.5) H10A(0.5) H10B(0.5) C11(0.5) H11A(0.5)
 H11B(0.5) H12C(0.5) H12D(0.5) H12A(0.5) H12B(0.5) H15C(0.5) H15D(0.5)
 H15A(0.5) H15B(0.5) C16(0.5) H16A(0.5) H16B(0.5) C17(0.5) H17A(0.5) H17B(0.5)
 H18A(0.5) H18B(0.5) H18C(0.5) H18D(0.5) C5A(0.5) H5AA(0.5) H5AB(0.5) C4A(0.5)
 H4AA(0.5) H4AB(0.5) C17A(0.5) H17C(0.5) H17D(0.5) C16A(0.5) H16C(0.5)
 H16D(0.5) C11A(0.5) H11C(0.5) H11D(0.5) C10A(0.5) H10C(0.5) H10D(0.5)
4.a Secondary CH2 refined with riding coordinates:
 C3(H3BC,H3BD), C3(H3AA,H3AB), C4(H4A,H4B), C5(H5A,H5B), C6(H6AA,H6AB),
 C6(H6BC,H6BD), C9(H9AA,H9AB), C9(H9BC,H9BD), C10(H10A,H10B), C11(H11A,H11B),
 C12(H12C,H12D), C12(H12A,H12B), C15(H15C,H15D), C15(H15A,H15B), C16(H16A,H16B),
  C17(H17A,H17B), C18(H18A,H18B), C18(H18C,H18D), C5A(H5AA,H5AB), C4A(H4AA,
 H4AB), C17A(H17C,H17D), C16A(H16C,H16D), C11A(H11C,H11D), C10A(H10C,H10D)
4.b Aromatic/amide H refined with riding coordinates:
 N8(H8), C20(H20), C21(H21), C23(H23), C24(H24), C25(H25), C28(H28), C29(H29),
 C30(H30), C31(H31), C34(H34), C35(H35), C36(H36), C37(H37), C42(H42), C43(H43),
  C44(H44), C45(H45), C50(H50), C51(H51), C52(H52), C53(H53), C58(H58),
 C59(H59), C60(H60), C61(H61)
;
_olex2_submission_special_instructions 'No special instructions were received'

loop_
_space_group_symop_operation_xyz
'x, y, z'
'-x, y+1/2, -z+1/2'
'-x, -y, -z'
'x, -y-1/2, z-1/2'

loop_
_atom_site_label
_atom_site_type_symbol
_atom_site_fract_x
_atom_site_fract_y
_atom_site_fract_z
_atom_site_U_iso_or_equiv
_atom_site_adp_type
_atom_site_occupancy
_atom_site_site_symmetry_order
_atom_site_calc_flag
_atom_site_refinement_flags_posn
_atom_site_refinement_flags_adp
_atom_site_refinement_flags_occupancy
_atom_site_disorder_assembly
_atom_site_disorder_group
Zr1 Zr 0.84155(2) 0.40708(3) 0.49719(2) 0.04838(12) Uani 1 1 d . . . . .
Fe1 Fe 0.69906(2) 0.46227(4) 0.54491(2) 0.04163(15) Uani 1 1 d . . . . .
O1 O 0.63817(11) 0.48471(19) 0.62084(8) 0.0545(7) Uani 1 1 d . . . . .
O2 O 0.83231(10) 0.50203(18) 0.55247(8) 0.0531(7) Uani 1 1 d . . . . .
O3 O 0.59884(11) 0.60008(19) 0.55530(8) 0.0547(7) Uani 1 1 d . . . . .
O4 O 0.75651(11) 0.4710(2) 0.46455(8) 0.0590(7) Uani 1 1 d . . . . .
O5 O 0.57124(10) 0.4154(2) 0.55012(8) 0.0518(7) Uani 1 1 d . . . . .
O6 O 0.78628(11) 0.30537(18) 0.52611(8) 0.0578(7) Uani 1 1 d . . . . .
O7 O 0.26909(15) 0.8099(3) 0.74137(10) 0.0985(11) Uani 1 1 d . . . . .
N1 N 0.69409(14) 0.4785(2) 0.60727(10) 0.0487(8) Uani 1 1 d . . . . .
N2 N 0.78336(13) 0.4977(2) 0.57378(11) 0.0476(8) Uani 1 1 d . . . . .
N3 N 0.64515(13) 0.5786(2) 0.53179(11) 0.0489(8) Uani 1 1 d . . . . .
N4 N 0.71308(13) 0.5119(2) 0.48684(10) 0.0487(8) Uani 1 1 d . . . . .
N5 N 0.62463(13) 0.3805(3) 0.53771(10) 0.0467(8) Uani 1 1 d . . . . .
N6 N 0.72810(14) 0.3282(2) 0.53123(10) 0.0500(8) Uani 1 1 d . . . . .
N7 N 0.36804(14) 0.6772(3) 0.68461(12) 0.0616(10) Uani 1 1 d . . . . .
N8 N 0.31477(15) 0.7215(2) 0.69383(12) 0.0685(10) Uani 1 1 d . . . . .
H8 H 0.2817 0.7258 0.6720 0.082 Uiso 1 1 calc R . . . .
N9 N 0.4503(3) 0.6709(5) 0.85625(17) 0.1289(18) Uani 1 1 d . . . . .
N10 N 0.85163(13) 0.4570(3) 0.42608(11) 0.0493(8) Uani 1 1 d . . . . .
N11 N 0.80786(14) 0.3057(3) 0.38037(11) 0.0537(9) Uani 1 1 d . . . . .
N12 N 0.84918(14) 0.2564(3) 0.45958(12) 0.0517(9) Uani 1 1 d . . . . .
N13 N 0.89106(17) 0.1413(3) 0.52386(15) 0.0614(10) Uani 1 1 d . . . . .
N14 N 0.92025(15) 0.3201(3) 0.54458(11) 0.0551(9) Uani 1 1 d . . . . .
N15 N 0.98009(15) 0.4648(4) 0.58527(12) 0.0629(10) Uani 1 1 d . . . . .
N16 N 0.92221(14) 0.5201(3) 0.50939(12) 0.0518(9) Uani 1 1 d . . . . .
N17 N 0.88771(17) 0.6333(3) 0.44402(14) 0.0583(10) Uani 1 1 d . . . . .
C1 C 0.74406(18) 0.5025(3) 0.63812(13) 0.0473(10) Uani 1 1 d . . . . .
C2 C 0.79737(17) 0.5060(3) 0.61873(14) 0.0477(10) Uani 1 1 d . . . . .
C3 C 0.86188(17) 0.5228(4) 0.64762(13) 0.0767(14) Uani 1 1 d . . . . .
H3BC H 0.8768 0.5913 0.6413 0.092 Uiso 0.5 1 calc R . P A 2
H3BD H 0.8899 0.4710 0.6399 0.092 Uiso 0.5 1 calc R . P A 2
H3AA H 0.8856 0.5659 0.6310 0.092 Uiso 0.5 1 calc R . P B 1
H3AB H 0.8831 0.4563 0.6541 0.092 Uiso 0.5 1 calc R . P B 1
C4 C 0.8619(4) 0.5145(7) 0.6988(3) 0.0671(13) Uiso 0.5 1 d . . P C 2
H4A H 0.9016 0.5391 0.7171 0.081 Uiso 0.5 1 calc R . P C 2
H4B H 0.8570 0.4421 0.7067 0.081 Uiso 0.5 1 calc R . P C 2
C5 C 0.8145(4) 0.5166(7) 0.7172(3) 0.0671(13) Uiso 0.5 1 d . . P C 1
H5A H 0.8174 0.5446 0.7478 0.081 Uiso 0.5 1 calc R . P C 1
H5B H 0.8263 0.4435 0.7200 0.081 Uiso 0.5 1 calc R . P C 1
C6 C 0.74595(17) 0.5281(3) 0.68758(12) 0.0657(12) Uani 1 1 d . . . . .
H6AA H 0.7185 0.4814 0.6992 0.079 Uiso 0.5 1 calc R . P C 1
H6AB H 0.7315 0.5990 0.6898 0.079 Uiso 0.5 1 calc R . P C 1
H6BC H 0.7409 0.4647 0.7041 0.079 Uiso 0.5 1 calc R . P C 2
H6BD H 0.7118 0.5749 0.6892 0.079 Uiso 0.5 1 calc R . P C 2
C7 C 0.64055(17) 0.6307(3) 0.49458(14) 0.0496(11) Uani 1 1 d . . . . .
C8 C 0.68501(17) 0.5954(3) 0.46926(13) 0.0545(11) Uani 1 1 d . . . . .
C9 C 0.6960(2) 0.6471(3) 0.42706(14) 0.0807(15) Uani 1 1 d . . . . .
H9AA H 0.7040 0.5951 0.4055 0.097 Uiso 0.5 1 calc R . P D 1
H9AB H 0.7319 0.6931 0.4349 0.097 Uiso 0.5 1 calc R . P D 1
H9BC H 0.6758 0.6080 0.3999 0.097 Uiso 0.5 1 calc R . P E 2
H9BD H 0.7404 0.6505 0.4282 0.097 Uiso 0.5 1 calc R . P E 2
C10 C 0.6366(5) 0.7103(7) 0.4053(3) 0.082(3) Uiso 0.5 1 d . . P F 1
H10A H 0.6453 0.7528 0.3806 0.098 Uiso 0.5 1 calc R . P F 1
H10B H 0.6036 0.6618 0.3918 0.098 Uiso 0.5 1 calc R . P F 1
C11 C 0.5939(4) 0.7358(8) 0.4254(3) 0.065(3) Uiso 0.5 1 d . . P F 2
H11A H 0.5673 0.7950 0.4141 0.078 Uiso 0.5 1 calc R . P F 2
H11B H 0.5793 0.6758 0.4060 0.078 Uiso 0.5 1 calc R . P F 2
C12 C 0.5933(2) 0.7126(3) 0.47560(14) 0.0748(14) Uani 1 1 d . . . . .
H12C H 0.6026 0.7759 0.4937 0.090 Uiso 0.5 1 calc R . P F 2
H12D H 0.5521 0.6887 0.4775 0.090 Uiso 0.5 1 calc R . P F 2
H12A H 0.5875 0.7575 0.5004 0.090 Uiso 0.5 1 calc R . P F 1
H12B H 0.5536 0.6793 0.4624 0.090 Uiso 0.5 1 calc R . P F 1
C13 C 0.62632(18) 0.2836(4) 0.52681(13) 0.0528(11) Uani 1 1 d . . . . .
C14 C 0.68674(19) 0.2531(3) 0.52036(13) 0.0536(11) Uani 1 1 d . . . . .
C15 C 0.6991(2) 0.1480(3) 0.50213(16) 0.0849(15) Uani 1 1 d . . . . .
H15C H 0.7251 0.1071 0.5265 0.102 Uiso 0.5 1 calc R . P G 2
H15D H 0.7213 0.1563 0.4777 0.102 Uiso 0.5 1 calc R . P G 2
H15A H 0.7408 0.1249 0.5171 0.102 Uiso 0.5 1 calc R . P H 1
H15B H 0.6966 0.1525 0.4693 0.102 Uiso 0.5 1 calc R . P H 1
C16 C 0.6347(5) 0.0888(8) 0.4828(3) 0.084(3) Uiso 0.5 1 d . . P I 2
H16A H 0.6132 0.1196 0.4538 0.101 Uiso 0.5 1 calc R . P I 2
H16B H 0.6426 0.0159 0.4774 0.101 Uiso 0.5 1 calc R . P I 2
C17 C 0.5826(4) 0.1173(7) 0.4883(4) 0.086(3) Uiso 0.5 1 d . . P I 1
H17A H 0.5815 0.1450 0.4578 0.103 Uiso 0.5 1 calc R . P I 1
H17B H 0.5504 0.0645 0.4859 0.103 Uiso 0.5 1 calc R . P I 1
C18 C 0.57345(19) 0.2079(3) 0.52275(15) 0.0726(13) Uani 1 1 d . . . . .
H18A H 0.5339 0.2432 0.5111 0.087 Uiso 0.5 1 calc R . P I 1
H18B H 0.5732 0.1787 0.5527 0.087 Uiso 0.5 1 calc R . P I 1
H18C H 0.5402 0.2264 0.4965 0.087 Uiso 0.5 1 calc R . P I 2
H18D H 0.5569 0.2115 0.5502 0.087 Uiso 0.5 1 calc R . P I 2
C19 C 0.52480(17) 0.5359(3) 0.59983(13) 0.0492(10) Uani 1 1 d . . . . .
C20 C 0.52479(19) 0.5500(4) 0.64626(14) 0.0815(15) Uani 1 1 d . . . . .
H20 H 0.5610 0.5351 0.6683 0.098 Uiso 1 1 calc R . . . .
C21 C 0.4735(2) 0.5849(4) 0.66044(14) 0.0869(16) Uani 1 1 d . . . . .
H21 H 0.4757 0.5936 0.6917 0.104 Uiso 1 1 calc R . . . .
C22 C 0.41879(17) 0.6075(3) 0.62915(14) 0.0521(11) Uani 1 1 d . . . . .
C23 C 0.41683(17) 0.5923(3) 0.58360(13) 0.0576(11) Uani 1 1 d . . . . .
H23 H 0.3800 0.6050 0.5618 0.069 Uiso 1 1 calc R . . . .
C24 C 0.46919(18) 0.5583(3) 0.56980(13) 0.0575(12) Uani 1 1 d . . . . .
H24 H 0.4666 0.5500 0.5385 0.069 Uiso 1 1 calc R . . . .
C25 C 0.36517(19) 0.6512(3) 0.64333(15) 0.0618(12) Uani 1 1 d . . . . .
H25 H 0.3279 0.6603 0.6215 0.074 Uiso 1 1 calc R . . . .
C26 C 0.3129(2) 0.7586(4) 0.73629(16) 0.0697(13) Uani 1 1 d . . . . .
C27 C 0.3642(2) 0.7278(4) 0.77601(17) 0.0751(14) Uani 1 1 d . . . . .
C28 C 0.3864(3) 0.6272(5) 0.7828(2) 0.1109(19) Uani 1 1 d . . . . .
H28 H 0.3731 0.5768 0.7602 0.133 Uiso 1 1 calc R . . . .
C29 C 0.4286(4) 0.6014(5) 0.8232(3) 0.138(2) Uani 1 1 d . . . . .
H29 H 0.4424 0.5327 0.8276 0.166 Uiso 1 1 calc R . . . .
C30 C 0.4299(3) 0.7617(5) 0.8487(2) 0.134(3) Uani 1 1 d . . . . .
H30 H 0.4460 0.8124 0.8705 0.161 Uiso 1 1 calc R . . . .
C31 C 0.3854(3) 0.7929(5) 0.8108(2) 0.111(2) Uani 1 1 d . . . . .
H31 H 0.3700 0.8607 0.8094 0.133 Uiso 1 1 calc R . . . .
C32 C 0.85858(19) 0.5600(4) 0.41563(16) 0.0517(11) Uani 1 1 d . . . . .
C33 C 0.83005(19) 0.5773(4) 0.36792(16) 0.0573(11) Uani 1 1 d . . . . .
C34 C 0.8235(2) 0.6676(4) 0.34108(19) 0.0814(14) Uani 1 1 d . . . . .
H34 H 0.8377 0.7320 0.3537 0.098 Uiso 1 1 calc R . . . .
C35 C 0.7952(3) 0.6571(5) 0.2950(2) 0.0995(18) Uani 1 1 d . . . . .
H35 H 0.7882 0.7161 0.2764 0.119 Uiso 1 1 calc R . . . .
C36 C 0.7770(3) 0.5608(5) 0.27616(18) 0.1055(19) Uani 1 1 d . . . . .
H36 H 0.7597 0.5562 0.2447 0.127 Uiso 1 1 calc R . . . .
C37 C 0.7833(2) 0.4726(4) 0.30179(18) 0.0858(15) Uani 1 1 d . . . . .
H37 H 0.7709 0.4079 0.2887 0.103 Uiso 1 1 calc R . . . .
C38 C 0.80899(19) 0.4832(4) 0.34829(17) 0.0600(12) Uani 1 1 d . . . . .
C39 C 0.82185(17) 0.4065(4) 0.38565(15) 0.0521(10) Uani 1 1 d . . . . .
C40 C 0.82239(18) 0.2353(3) 0.41410(16) 0.0503(11) Uani 1 1 d . . . . .
C41 C 0.81498(19) 0.1258(3) 0.40632(17) 0.0685(9) Uani 1 1 d . . . . .
C42 C 0.79493(18) 0.0665(3) 0.36703(16) 0.0685(9) Uani 1 1 d . . . . .
H42 H 0.7815 0.0978 0.3383 0.082 Uiso 1 1 calc R . . . .
C43 C 0.7954(2) -0.0398(4) 0.3717(2) 0.1090(19) Uani 1 1 d . . . . .
H43 H 0.7819 -0.0812 0.3457 0.131 Uiso 1 1 calc R . . . .
C44 C 0.8158(3) -0.0878(4) 0.4148(2) 0.1047(18) Uani 1 1 d . . . . .
H44 H 0.8138 -0.1600 0.4171 0.126 Uiso 1 1 calc R . . . .
C45 C 0.8386(2) -0.0295(4) 0.45337(19) 0.0870(15) Uani 1 1 d . . . . .
H45 H 0.8542 -0.0610 0.4818 0.104 Uiso 1 1 calc R . . . .
C46 C 0.83748(18) 0.0789(4) 0.44863(16) 0.0625(12) Uani 1 1 d . . . . .
C47 C 0.85981(19) 0.1598(3) 0.48151(17) 0.0552(11) Uani 1 1 d . . . . .
C48 C 0.9204(2) 0.2138(4) 0.55206(16) 0.0600(12) Uani 1 1 d . . . . .
C49 C 0.9637(2) 0.1916(5) 0.59552(17) 0.0711(14) Uani 1 1 d . . . . .
C50 C 0.9813(2) 0.0982(4) 0.6181(2) 0.0976(16) Uani 1 1 d . . . . .
H50 H 0.9647 0.0345 0.6064 0.117 Uiso 1 1 calc R . . . .
C51 C 1.0261(3) 0.1063(6) 0.6602(2) 0.127(2) Uani 1 1 d . . . . .
H51 H 1.0393 0.0454 0.6765 0.152 Uiso 1 1 calc R . . . .
C52 C 1.0513(3) 0.1994(7) 0.6783(2) 0.134(3) Uani 1 1 d . . . . .
H52 H 1.0810 0.2009 0.7060 0.160 Uiso 1 1 calc R . . . .
C53 C 1.0323(2) 0.2894(5) 0.65512(18) 0.0982(18) Uani 1 1 d . . . . .
H53 H 1.0487 0.3532 0.6670 0.118 Uiso 1 1 calc R . . . .
C54 C 0.9881(2) 0.2852(4) 0.61362(17) 0.0692(13) Uani 1 1 d . . . . .
C55 C 0.9621(2) 0.3656(4) 0.58050(16) 0.0580(12) Uani 1 1 d . . . . .
C56 C 0.96183(18) 0.5346(4) 0.55219(17) 0.0578(12) Uani 1 1 d . . . . .
C57 C 0.9828(2) 0.6432(4) 0.55573(19) 0.0620(12) Uani 1 1 d . . . . .
C58 C 1.0200(2) 0.6989(5) 0.59247(18) 0.0802(14) Uani 1 1 d . . . . .
H58 H 1.0376 0.6663 0.6203 0.096 Uiso 1 1 calc R . . . .
C59 C 1.0295(2) 0.8033(5) 0.5859(2) 0.0890(17) Uani 1 1 d . . . . .
H59 H 1.0542 0.8424 0.6094 0.107 Uiso 1 1 calc R . . . .
C60 C 1.0028(2) 0.8496(4) 0.5451(2) 0.0895(16) Uani 1 1 d . . . . .
H60 H 1.0093 0.9207 0.5420 0.107 Uiso 1 1 calc R . . . .
C61 C 0.9662(2) 0.7959(4) 0.50758(18) 0.0740(14) Uani 1 1 d . . . . .
H61 H 0.9498 0.8283 0.4795 0.089 Uiso 1 1 calc R . . . .
C62 C 0.9560(2) 0.6920(4) 0.51507(19) 0.0630(12) Uani 1 1 d . . . . .
C63 C 0.91889(19) 0.6132(3) 0.48602(18) 0.0548(11) Uani 1 1 d . . . . .
B1 B 0.5844(2) 0.5073(4) 0.58135(15) 0.0483(12) Uani 1 1 d . . . . .
C5A C 0.8084(4) 0.5800(7) 0.7099(3) 0.0671(13) Uiso 0.5 1 d . . P C 2
H5AA H 0.8130 0.5842 0.7430 0.081 Uiso 0.5 1 calc R . P C 2
H5AB H 0.8096 0.6504 0.6981 0.081 Uiso 0.5 1 calc R . P C 2
C4A C 0.8581(4) 0.5767(7) 0.6931(3) 0.0671(13) Uiso 0.5 1 d . . P C 1
H4AA H 0.8995 0.5804 0.7132 0.081 Uiso 0.5 1 calc R . P C 1
H4AB H 0.8428 0.6475 0.6867 0.081 Uiso 0.5 1 calc R . P C 1
C17A C 0.5955(4) 0.0974(7) 0.5167(3) 0.072(3) Uiso 0.5 1 d . . P I 2
H17C H 0.6191 0.0721 0.5462 0.087 Uiso 0.5 1 calc R . P I 2
H17D H 0.5592 0.0527 0.5072 0.087 Uiso 0.5 1 calc R . P I 2
C16A C 0.6508(3) 0.0697(6) 0.5114(3) 0.056(2) Uiso 0.5 1 d . . P I 1
H16C H 0.6554 0.0604 0.5442 0.067 Uiso 0.5 1 calc R . P I 1
H16D H 0.6563 0.0025 0.4978 0.067 Uiso 0.5 1 calc R . P I 1
C11A C 0.6134(4) 0.7800(7) 0.4381(3) 0.060(3) Uiso 0.5 1 d . . P F 1
H11C H 0.5780 0.8204 0.4215 0.073 Uiso 0.5 1 calc R . P F 1
H11D H 0.6461 0.8281 0.4525 0.073 Uiso 0.5 1 calc R . P F 1
C10A C 0.6673(4) 0.7619(7) 0.4253(3) 0.067(3) Uiso 0.5 1 d . . P F 2
H10C H 0.6708 0.7987 0.3975 0.080 Uiso 0.5 1 calc R . P F 2
H10D H 0.6873 0.8027 0.4520 0.080 Uiso 0.5 1 calc R . P F 2

loop_
_atom_site_aniso_label
_atom_site_aniso_U_11
_atom_site_aniso_U_22
_atom_site_aniso_U_33
_atom_site_aniso_U_23
_atom_site_aniso_U_13
_atom_site_aniso_U_12
Zr1 0.0466(2) 0.0489(2) 0.0543(3) 0.0028(2) 0.02118(18) 0.0097(2)
Fe1 0.0410(3) 0.0467(3) 0.0395(3) 0.0016(3) 0.0141(2) 0.0083(3)
O1 0.0413(15) 0.088(2) 0.0401(16) -0.0010(14) 0.0209(13) 0.0070(14)
O2 0.0416(15) 0.0613(18) 0.0611(18) -0.0051(14) 0.0216(13) -0.0026(13)
O3 0.0550(16) 0.0604(18) 0.0576(18) 0.0074(15) 0.0315(14) 0.0177(15)
O4 0.0572(17) 0.079(2) 0.0461(16) 0.0026(15) 0.0223(14) 0.0195(15)
O5 0.0386(14) 0.0647(17) 0.0559(17) -0.0079(15) 0.0190(13) 0.0070(14)
O6 0.0486(17) 0.0502(18) 0.083(2) 0.0005(14) 0.0326(15) 0.0128(14)
O7 0.093(2) 0.126(3) 0.086(2) -0.027(2) 0.039(2) 0.042(2)
N1 0.0368(18) 0.069(2) 0.041(2) 0.0048(18) 0.0111(16) 0.0104(18)
N2 0.0428(19) 0.060(2) 0.042(2) 0.0022(17) 0.0131(17) 0.0100(16)
N3 0.051(2) 0.054(2) 0.050(2) 0.0066(18) 0.0271(17) 0.0076(17)
N4 0.044(2) 0.052(2) 0.054(2) 0.0033(18) 0.0204(16) 0.0121(17)
N5 0.0408(19) 0.058(2) 0.045(2) -0.0026(18) 0.0177(15) 0.0106(17)
N6 0.042(2) 0.055(2) 0.059(2) 0.0042(18) 0.0247(17) 0.0031(18)
N7 0.053(2) 0.080(3) 0.057(2) -0.010(2) 0.0239(19) 0.0170(19)
N8 0.071(3) 0.088(3) 0.049(2) -0.015(2) 0.0184(19) 0.012(2)
N9 0.169(5) 0.127(5) 0.076(4) -0.005(4) -0.001(3) 0.033(4)
N10 0.048(2) 0.047(2) 0.059(2) 0.003(2) 0.0253(17) 0.0047(17)
N11 0.059(2) 0.047(2) 0.058(2) -0.013(2) 0.0203(18) 0.0002(19)
N12 0.054(2) 0.054(2) 0.055(2) 0.002(2) 0.0266(18) 0.0103(18)
N13 0.071(3) 0.054(2) 0.065(3) 0.010(2) 0.028(2) 0.021(2)
N14 0.048(2) 0.063(3) 0.056(2) -0.001(2) 0.0166(18) 0.021(2)
N15 0.045(2) 0.082(3) 0.063(3) -0.003(3) 0.0175(19) 0.008(2)
N16 0.042(2) 0.062(3) 0.057(2) 0.002(2) 0.0248(18) 0.0045(18)
N17 0.063(2) 0.050(2) 0.070(3) 0.002(2) 0.032(2) 0.006(2)
C1 0.048(3) 0.052(3) 0.040(3) 0.001(2) 0.005(2) 0.003(2)
C2 0.044(2) 0.058(3) 0.042(3) -0.004(2) 0.012(2) 0.005(2)
C3 0.052(3) 0.120(4) 0.056(3) -0.009(3) 0.009(2) 0.003(3)
C6 0.061(3) 0.093(3) 0.043(3) -0.006(2) 0.010(2) 0.006(3)
C7 0.050(3) 0.055(3) 0.049(3) 0.012(2) 0.022(2) 0.016(2)
C8 0.053(3) 0.057(3) 0.056(3) 0.019(2) 0.016(2) 0.018(2)
C9 0.090(3) 0.096(4) 0.068(3) 0.044(3) 0.040(3) 0.042(3)
C12 0.080(3) 0.082(3) 0.070(3) 0.030(3) 0.034(3) 0.033(3)
C13 0.047(3) 0.068(3) 0.044(3) -0.009(2) 0.012(2) -0.003(3)
C14 0.056(3) 0.053(3) 0.054(3) -0.007(2) 0.018(2) -0.005(2)
C15 0.077(3) 0.057(3) 0.128(4) -0.035(3) 0.037(3) -0.005(3)
C18 0.062(3) 0.070(3) 0.088(4) -0.016(3) 0.022(3) -0.008(3)
C19 0.048(2) 0.057(3) 0.040(3) 0.000(2) 0.006(2) 0.005(2)
C20 0.059(3) 0.141(5) 0.042(3) -0.003(3) 0.007(2) 0.031(3)
C21 0.068(3) 0.161(5) 0.036(3) -0.009(3) 0.021(2) 0.030(3)
C22 0.041(2) 0.074(3) 0.046(3) -0.011(2) 0.019(2) 0.006(2)
C23 0.042(2) 0.083(3) 0.047(3) -0.013(3) 0.009(2) 0.004(2)
C24 0.062(3) 0.072(3) 0.040(3) -0.012(2) 0.015(2) 0.007(2)
C25 0.066(3) 0.074(3) 0.047(3) -0.010(3) 0.018(2) 0.009(2)
C26 0.084(4) 0.083(4) 0.045(3) -0.007(3) 0.020(3) 0.013(3)
C27 0.104(4) 0.071(4) 0.057(4) -0.023(3) 0.031(3) 0.017(3)
C28 0.150(5) 0.113(6) 0.070(4) -0.006(4) 0.027(4) 0.017(4)
C29 0.221(8) 0.104(5) 0.081(5) 0.006(5) 0.018(5) 0.034(5)
C30 0.205(7) 0.088(5) 0.082(5) -0.011(4) -0.021(5) 0.043(5)
C31 0.144(5) 0.119(5) 0.067(4) -0.013(4) 0.018(4) 0.049(4)
C32 0.054(3) 0.050(3) 0.060(3) 0.005(3) 0.032(2) 0.011(2)
C33 0.063(3) 0.053(3) 0.064(3) 0.009(3) 0.033(2) 0.010(3)
C34 0.099(4) 0.068(4) 0.084(4) 0.012(3) 0.035(3) 0.007(3)
C35 0.135(5) 0.084(5) 0.076(5) 0.025(4) 0.016(4) 0.006(4)
C36 0.138(5) 0.107(5) 0.063(4) 0.021(4) 0.006(3) -0.002(4)
C37 0.103(4) 0.083(4) 0.068(4) 0.018(3) 0.012(3) -0.007(3)
C38 0.067(3) 0.063(3) 0.055(3) 0.016(3) 0.026(2) 0.014(3)
C39 0.049(2) 0.055(3) 0.057(3) -0.009(3) 0.021(2) 0.006(2)
C40 0.054(3) 0.045(3) 0.059(3) 0.005(3) 0.028(2) 0.009(2)
C41 0.075(2) 0.048(2) 0.082(3) -0.0110(18) 0.017(2) 0.0078(18)
C42 0.075(2) 0.048(2) 0.082(3) -0.0110(18) 0.017(2) 0.0078(18)
C43 0.146(5) 0.056(4) 0.113(5) -0.019(4) 0.003(4) 0.024(4)
C44 0.133(5) 0.043(3) 0.137(5) 0.008(4) 0.028(4) 0.013(3)
C45 0.111(4) 0.052(3) 0.100(4) -0.005(3) 0.029(3) 0.026(3)
C46 0.060(3) 0.049(3) 0.085(4) -0.004(3) 0.031(2) 0.016(2)
C47 0.056(3) 0.051(3) 0.063(3) 0.001(3) 0.023(2) 0.011(2)
C48 0.058(3) 0.070(4) 0.060(4) 0.010(3) 0.030(3) 0.029(3)
C49 0.055(3) 0.086(4) 0.079(4) 0.031(3) 0.028(3) 0.031(3)
C50 0.096(4) 0.100(4) 0.105(5) 0.038(4) 0.039(4) 0.033(4)
C51 0.100(5) 0.167(7) 0.107(6) 0.078(5) 0.011(4) 0.035(5)
C52 0.109(5) 0.172(8) 0.104(6) 0.044(6) -0.011(4) -0.006(5)
C53 0.080(4) 0.127(5) 0.077(4) 0.036(4) -0.004(3) 0.001(4)
C54 0.047(3) 0.092(4) 0.071(4) 0.017(3) 0.018(3) 0.011(3)
C55 0.039(3) 0.080(4) 0.058(3) 0.016(3) 0.016(2) 0.016(3)
C56 0.036(2) 0.071(4) 0.073(4) -0.008(3) 0.027(2) 0.001(3)
C57 0.045(3) 0.071(4) 0.074(4) -0.019(3) 0.022(3) 0.002(3)
C58 0.048(3) 0.103(5) 0.092(4) -0.009(4) 0.020(3) 0.004(3)
C59 0.058(3) 0.079(5) 0.130(6) -0.024(4) 0.022(3) 0.001(3)
C60 0.068(4) 0.076(4) 0.135(5) -0.021(4) 0.044(4) 0.001(3)
C61 0.062(3) 0.068(4) 0.100(4) -0.016(3) 0.033(3) 0.001(3)
C62 0.048(3) 0.064(4) 0.085(4) -0.011(3) 0.032(3) 0.005(3)
C63 0.049(3) 0.053(3) 0.070(4) 0.001(3) 0.031(2) 0.007(2)
B1 0.045(3) 0.071(4) 0.031(3) -0.002(3) 0.011(2) 0.006(3)

loop_
_atom_type_symbol
_atom_type_description
_atom_type_scat_dispersion_real
_atom_type_scat_dispersion_imag
_atom_type_scat_source
C C 0.0033 0.0016 'International Tables Vol C Tables 4.2.6.8 and 6.1.1.4'
H H 0.0000 0.0000 'International Tables Vol C Tables 4.2.6.8 and 6.1.1.4'
B B 0.0013 0.0007 'International Tables Vol C Tables 4.2.6.8 and 6.1.1.4'
Fe Fe 0.3463 0.8444 'International Tables Vol C Tables 4.2.6.8 and 6.1.1.4'
N N 0.0061 0.0033 'International Tables Vol C Tables 4.2.6.8 and 6.1.1.4'
O O 0.0106 0.0060 'International Tables Vol C Tables 4.2.6.8 and 6.1.1.4'
Zr Zr -2.9673 0.5597 'International Tables Vol C Tables 4.2.6.8 and 6.1.1.4'

loop_
_geom_angle_atom_site_label_1
_geom_angle_atom_site_label_2
_geom_angle_atom_site_label_3
_geom_angle
_geom_angle_site_symmetry_1
_geom_angle_site_symmetry_3
_geom_angle_publ_flag
O2 Zr1 O6 82.36(9) . . ?
O2 Zr1 N10 128.20(11) . . ?
O2 Zr1 N12 156.72(11) . . ?
O2 Zr1 N14 89.54(11) . . ?
O2 Zr1 N16 73.42(10) . . ?
O4 Zr1 O2 84.32(9) . . ?
O4 Zr1 O6 83.88(9) . . ?
O4 Zr1 N10 73.74(10) . . ?
O4 Zr1 N12 105.44(11) . . ?
O4 Zr1 N14 165.67(11) . . ?
O4 Zr1 N16 114.51(11) . . ?
O6 Zr1 N10 138.39(11) . . ?
O6 Zr1 N12 77.85(10) . . ?
O6 Zr1 N14 82.48(11) . . ?
O6 Zr1 N16 147.27(11) . . ?
N12 Zr1 N10 75.08(12) . . ?
N12 Zr1 N14 75.90(13) . . ?
N14 Zr1 N10 119.86(10) . . ?
N16 Zr1 N10 74.29(12) . . ?
N16 Zr1 N12 118.95(10) . . ?
N16 Zr1 N14 75.77(13) . . ?
N1 Fe1 N2 78.45(13) . . ?
N1 Fe1 N4 153.84(13) . . ?
N1 Fe1 N5 86.01(13) . . ?
N1 Fe1 N6 113.87(12) . . ?
N2 Fe1 N4 89.36(13) . . ?
N2 Fe1 N5 153.77(13) . . ?
N3 Fe1 N1 86.73(13) . . ?
N3 Fe1 N2 113.83(13) . . ?
N3 Fe1 N4 77.07(13) . . ?
N3 Fe1 N5 85.89(13) . . ?
N3 Fe1 N6 152.92(13) . . ?
N5 Fe1 N4 112.74(12) . . ?
N6 Fe1 N2 88.45(13) . . ?
N6 Fe1 N4 88.53(13) . . ?
N6 Fe1 N5 78.63(13) . . ?
N1 O1 B1 112.2(3) . . ?
N2 O2 Zr1 124.72(19) . . ?
N3 O3 B1 111.9(3) . . ?
N4 O4 Zr1 124.85(19) . . ?
N5 O5 B1 111.6(3) . . ?
N6 O6 Zr1 124.27(19) . . ?
O1 N1 Fe1 123.2(2) . . ?
C1 N1 Fe1 119.4(3) . . ?
C1 N1 O1 116.3(3) . . ?
O2 N2 Fe1 125.7(2) . . ?
C2 N2 Fe1 117.2(2) . . ?
C2 N2 O2 116.5(3) . . ?
O3 N3 Fe1 123.3(2) . . ?
C7 N3 Fe1 120.9(3) . . ?
C7 N3 O3 114.4(3) . . ?
O4 N4 Fe1 125.0(2) . . ?
C8 N4 Fe1 118.6(3) . . ?
C8 N4 O4 116.0(3) . . ?
O5 N5 Fe1 123.3(2) . . ?
C13 N5 Fe1 118.9(3) . . ?
C13 N5 O5 117.1(3) . . ?
O6 N6 Fe1 126.1(2) . . ?
C14 N6 Fe1 117.7(3) . . ?
C14 N6 O6 115.6(3) . . ?
C25 N7 N8 116.5(3) . . ?
N7 N8 H8 118.9 . . ?
C26 N8 N7 122.3(4) . . ?
C26 N8 H8 118.9 . . ?
C30 N9 C29 115.9(6) . . ?
C32 N10 Zr1 121.5(3) . . ?
C32 N10 C39 107.7(4) . . ?
C39 N10 Zr1 123.4(3) . . ?
C39 N11 C40 124.0(4) . . ?
C40 N12 Zr1 126.4(3) . . ?
C40 N12 C47 106.0(4) . . ?
C47 N12 Zr1 123.3(3) . . ?
C47 N13 C48 123.9(4) . . ?
C48 N14 Zr1 124.1(3) . . ?
C55 N14 Zr1 124.0(3) . . ?
C55 N14 C48 108.5(4) . . ?
C56 N15 C55 122.3(4) . . ?
C56 N16 Zr1 122.8(3) . . ?
C63 N16 Zr1 121.8(3) . . ?
C63 N16 C56 107.5(4) . . ?
C63 N17 C32 122.9(4) . . ?
N1 C1 C2 111.2(3) . . ?
N1 C1 C6 125.2(3) . . ?
C2 C1 C6 123.5(3) . . ?
N2 C2 C1 113.1(3) . . ?
N2 C2 C3 124.8(3) . . ?
C1 C2 C3 122.1(4) . . ?
C2 C3 H3BC 109.6 . . ?
C2 C3 H3BD 109.6 . . ?
C2 C3 H3AA 109.7 . . ?
C2 C3 H3AB 109.7 . . ?
C2 C3 C4 110.4(4) . . ?
C2 C3 C4A 109.7(4) . . ?
H3BC C3 H3BD 108.1 . . ?
H3AA C3 H3AB 108.2 . . ?
C4 C3 H3BC 109.6 . . ?
C4 C3 H3BD 109.6 . . ?
C4A C3 H3AA 109.7 . . ?
C4A C3 H3AB 109.7 . . ?
C3 C4 H4A 109.5 . . ?
C3 C4 H4B 109.5 . . ?
C3 C4 C5A 110.5(6) . . ?
H4A C4 H4B 108.1 . . ?
C5A C4 H4A 109.5 . . ?
C5A C4 H4B 109.5 . . ?
H5A C5 H5B 108.4 . . ?
C6 C5 H5A 110.1 . . ?
C6 C5 H5B 110.1 . . ?
C4A C5 H5A 110.1 . . ?
C4A C5 H5B 110.1 . . ?
C4A C5 C6 108.2(6) . . ?
C1 C6 C5 109.8(4) . . ?
C1 C6 H6AA 109.7 . . ?
C1 C6 H6AB 109.7 . . ?
C1 C6 H6BC 109.7 . . ?
C1 C6 H6BD 109.7 . . ?
C1 C6 C5A 110.0(4) . . ?
C5 C6 H6AA 109.7 . . ?
C5 C6 H6AB 109.7 . . ?
H6AA C6 H6AB 108.2 . . ?
H6BC C6 H6BD 108.2 . . ?
C5A C6 H6BC 109.7 . . ?
C5A C6 H6BD 109.7 . . ?
N3 C7 C8 111.3(3) . . ?
N3 C7 C12 127.3(3) . . ?
C8 C7 C12 121.3(4) . . ?
N4 C8 C7 111.6(4) . . ?
N4 C8 C9 124.0(4) . . ?
C7 C8 C9 124.4(4) . . ?
C8 C9 H9AA 110.2 . . ?
C8 C9 H9AB 110.2 . . ?
C8 C9 H9BC 110.2 . . ?
C8 C9 H9BD 110.2 . . ?
C8 C9 C10 107.6(5) . . ?
C8 C9 C10A 107.3(4) . . ?
H9AA C9 H9AB 108.5 . . ?
H9BC C9 H9BD 108.5 . . ?
C10 C9 H9AA 110.2 . . ?
C10 C9 H9AB 110.2 . . ?
C10A C9 H9BC 110.2 . . ?
C10A C9 H9BD 110.2 . . ?
C9 C10 H10A 108.6 . . ?
C9 C10 H10B 108.6 . . ?
H10A C10 H10B 107.6 . . ?
C11A C10 C9 114.8(7) . . ?
C11A C10 H10A 108.6 . . ?
C11A C10 H10B 108.6 . . ?
H11A C11 H11B 108.8 . . ?
C12 C11 H11A 110.6 . . ?
C12 C11 H11B 110.6 . . ?
C12 C11 C10A 105.6(6) . . ?
C10A C11 H11A 110.6 . . ?
C10A C11 H11B 110.6 . . ?
C7 C12 C11 110.3(5) . . ?
C7 C12 H12C 109.6 . . ?
C7 C12 H12D 109.6 . . ?
C7 C12 H12A 109.2 . . ?
C7 C12 H12B 109.2 . . ?
C7 C12 C11A 112.0(4) . . ?
C11 C12 H12C 109.6 . . ?
C11 C12 H12D 109.6 . . ?
H12C C12 H12D 108.1 . . ?
H12A C12 H12B 107.9 . . ?
C11A C12 H12A 109.2 . . ?
C11A C12 H12B 109.2 . . ?
N5 C13 C14 112.1(4) . . ?
N5 C13 C18 125.4(4) . . ?
C14 C13 C18 122.5(4) . . ?
N6 C14 C13 112.2(4) . . ?
N6 C14 C15 125.1(4) . . ?
C13 C14 C15 122.8(4) . . ?
C14 C15 H15C 109.7 . . ?
C14 C15 H15D 109.7 . . ?
C14 C15 H15A 109.8 . . ?
C14 C15 H15B 109.8 . . ?
C14 C15 C16 109.8(5) . . ?
C14 C15 C16A 109.4(4) . . ?
H15C C15 H15D 108.2 . . ?
H15A C15 H15B 108.3 . . ?
C16 C15 H15C 109.7 . . ?
C16 C15 H15D 109.7 . . ?
C16A C15 H15A 109.8 . . ?
C16A C15 H15B 109.8 . . ?
C15 C16 H16A 109.9 . . ?
C15 C16 H16B 109.9 . . ?
H16A C16 H16B 108.3 . . ?
C17A C16 C15 109.0(7) . . ?
C17A C16 H16A 109.9 . . ?
C17A C16 H16B 109.9 . . ?
H17A C17 H17B 109.0 . . ?
C18 C17 H17A 111.0 . . ?
C18 C17 H17B 111.0 . . ?
C18 C17 C16A 103.9(7) . . ?
C16A C17 H17A 111.0 . . ?
C16A C17 H17B 111.0 . . ?
C13 C18 C17 108.3(5) . . ?
C13 C18 H18A 110.0 . . ?
C13 C18 H18B 110.0 . . ?
C13 C18 H18C 109.6 . . ?
C13 C18 H18D 109.6 . . ?
C13 C18 C17A 110.5(5) . . ?
C17 C18 H18A 110.0 . . ?
C17 C18 H18B 110.0 . . ?
H18A C18 H18B 108.4 . . ?
H18C C18 H18D 108.1 . . ?
C17A C18 H18C 109.6 . . ?
C17A C18 H18D 109.6 . . ?
C20 C19 B1 124.4(3) . . ?
C24 C19 C20 114.8(3) . . ?
C24 C19 B1 120.5(4) . . ?
C19 C20 H20 118.8 . . ?
C21 C20 C19 122.5(4) . . ?
C21 C20 H20 118.8 . . ?
C20 C21 H21 119.5 . . ?
C20 C21 C22 121.0(4) . . ?
C22 C21 H21 119.5 . . ?
C21 C22 C25 121.7(4) . . ?
C23 C22 C21 118.0(3) . . ?
C23 C22 C25 120.2(4) . . ?
C22 C23 H23 119.9 . . ?
C22 C23 C24 120.3(4) . . ?
C24 C23 H23 119.9 . . ?
C19 C24 C23 123.5(4) . . ?
C19 C24 H24 118.3 . . ?
C23 C24 H24 118.3 . . ?
N7 C25 C22 121.5(4) . . ?
N7 C25 H25 119.2 . . ?
C22 C25 H25 119.2 . . ?
O7 C26 N8 120.1(5) . . ?
O7 C26 C27 121.7(4) . . ?
N8 C26 C27 118.0(4) . . ?
C28 C27 C26 122.8(5) . . ?
C31 C27 C26 121.5(5) . . ?
C31 C27 C28 115.1(5) . . ?
C27 C28 H28 120.1 . . ?
C27 C28 C29 119.7(6) . . ?
C29 C28 H28 120.1 . . ?
N9 C29 C28 122.7(6) . . ?
N9 C29 H29 118.7 . . ?
C28 C29 H29 118.7 . . ?
N9 C30 H30 117.4 . . ?
N9 C30 C31 125.3(6) . . ?
C31 C30 H30 117.4 . . ?
C27 C31 C30 121.1(5) . . ?
C27 C31 H31 119.4 . . ?
C30 C31 H31 119.4 . . ?
N10 C32 C33 109.1(4) . . ?
N17 C32 N10 126.7(4) . . ?
N17 C32 C33 124.2(4) . . ?
C34 C33 C32 131.3(5) . . ?
C38 C33 C32 108.4(4) . . ?
C38 C33 C34 120.2(5) . . ?
C33 C34 H34 121.5 . . ?
C35 C34 C33 117.0(5) . . ?
C35 C34 H34 121.5 . . ?
C34 C35 H35 119.4 . . ?
C36 C35 C34 121.2(5) . . ?
C36 C35 H35 119.4 . . ?
C35 C36 H36 118.9 . . ?
C37 C36 C35 122.3(5) . . ?
C37 C36 H36 118.9 . . ?
C36 C37 H37 121.6 . . ?
C36 C37 C38 116.9(5) . . ?
C38 C37 H37 121.6 . . ?
C33 C38 C37 122.4(5) . . ?
C33 C38 C39 106.0(4) . . ?
C37 C38 C39 131.6(5) . . ?
N10 C39 C38 108.6(4) . . ?
N11 C39 N10 127.2(4) . . ?
N11 C39 C38 124.2(4) . . ?
N11 C40 N12 125.8(4) . . ?
N11 C40 C41 122.9(4) . . ?
N12 C40 C41 111.2(4) . . ?
C42 C41 C40 133.0(5) . . ?
C42 C41 C46 120.9(4) . . ?
C46 C41 C40 106.0(4) . . ?
C41 C42 H42 121.1 . . ?
C43 C42 C41 117.8(5) . . ?
C43 C42 H42 121.1 . . ?
C42 C43 H43 119.2 . . ?
C42 C43 C44 121.6(5) . . ?
C44 C43 H43 119.2 . . ?
C43 C44 H44 119.6 . . ?
C45 C44 C43 120.7(5) . . ?
C45 C44 H44 119.6 . . ?
C44 C45 H45 121.2 . . ?
C44 C45 C46 117.6(5) . . ?
C46 C45 H45 121.2 . . ?
C41 C46 C45 121.3(5) . . ?
C41 C46 C47 107.8(4) . . ?
C45 C46 C47 130.9(5) . . ?
N12 C47 C46 109.0(4) . . ?
N13 C47 N12 127.3(4) . . ?
N13 C47 C46 123.3(4) . . ?
N13 C48 N14 127.6(4) . . ?
N13 C48 C49 123.8(5) . . ?
N14 C48 C49 108.4(5) . . ?
C50 C49 C48 131.2(6) . . ?
C54 C49 C48 107.3(5) . . ?
C54 C49 C50 121.5(5) . . ?
C49 C50 H50 122.2 . . ?
C49 C50 C51 115.5(6) . . ?
C51 C50 H50 122.2 . . ?
C50 C51 H51 118.3 . . ?
C52 C51 C50 123.4(7) . . ?
C52 C51 H51 118.3 . . ?
C51 C52 H52 120.4 . . ?
C53 C52 C51 119.2(7) . . ?
C53 C52 H52 120.4 . . ?
C52 C53 H53 120.3 . . ?
C52 C53 C54 119.4(6) . . ?
C54 C53 H53 120.3 . . ?
C49 C54 C53 121.0(5) . . ?
C49 C54 C55 107.1(5) . . ?
C53 C54 C55 131.7(6) . . ?
N14 C55 C54 108.6(5) . . ?
N15 C55 N14 128.3(4) . . ?
N15 C55 C54 123.0(5) . . ?
N15 C56 N16 128.1(4) . . ?
N15 C56 C57 123.5(5) . . ?
N16 C56 C57 108.4(5) . . ?
C58 C57 C56 131.2(5) . . ?
C62 C57 C56 107.7(5) . . ?
C62 C57 C58 121.0(5) . . ?
C57 C58 H58 121.2 . . ?
C59 C58 C57 117.6(5) . . ?
C59 C58 H58 121.2 . . ?
C58 C59 H59 119.9 . . ?
C60 C59 C58 120.3(6) . . ?
C60 C59 H59 119.9 . . ?
C59 C60 H60 118.2 . . ?
C59 C60 C61 123.5(5) . . ?
C61 C60 H60 118.2 . . ?
C60 C61 H61 122.3 . . ?
C62 C61 C60 115.4(5) . . ?
C62 C61 H61 122.3 . . ?
C57 C62 C61 122.1(5) . . ?
C57 C62 C63 106.3(5) . . ?
C61 C62 C63 131.6(5) . . ?
N16 C63 C62 110.0(4) . . ?
N17 C63 N16 127.7(4) . . ?
N17 C63 C62 122.3(5) . . ?
O1 B1 C19 109.9(3) . . ?
O3 B1 O1 109.9(3) . . ?
O3 B1 C19 106.9(3) . . ?
O5 B1 O1 110.2(3) . . ?
O5 B1 O3 109.7(3) . . ?
O5 B1 C19 110.2(3) . . ?
C4 C5A H5AA 109.9 . . ?
C4 C5A H5AB 109.9 . . ?
C6 C5A C4 108.8(6) . . ?
C6 C5A H5AA 109.9 . . ?
C6 C5A H5AB 109.9 . . ?
H5AA C5A H5AB 108.3 . . ?
C3 C4A H4AA 109.5 . . ?
C3 C4A H4AB 109.5 . . ?
C5 C4A C3 110.7(6) . . ?
C5 C4A H4AA 109.5 . . ?
C5 C4A H4AB 109.5 . . ?
H4AA C4A H4AB 108.1 . . ?
C16 C17A C18 113.7(8) . . ?
C16 C17A H17C 108.8 . . ?
C16 C17A H17D 108.8 . . ?
C18 C17A H17C 108.8 . . ?
C18 C17A H17D 108.8 . . ?
H17C C17A H17D 107.7 . . ?
C15 C16A C17 106.9(6) . . ?
C15 C16A H16C 110.4 . . ?
C15 C16A H16D 110.4 . . ?
C17 C16A H16C 110.4 . . ?
C17 C16A H16D 110.4 . . ?
H16C C16A H16D 108.6 . . ?
C10 C11A C12 109.6(7) . . ?
C10 C11A H11C 109.8 . . ?
C10 C11A H11D 109.8 . . ?
C12 C11A H11C 109.8 . . ?
C12 C11A H11D 109.8 . . ?
H11C C11A H11D 108.2 . . ?
C9 C10A C11 101.1(6) . . ?
C9 C10A H10C 111.6 . . ?
C9 C10A H10D 111.6 . . ?
C11 C10A H10C 111.6 . . ?
C11 C10A H10D 111.6 . . ?
H10C C10A H10D 109.4 . . ?

loop_
_geom_bond_atom_site_label_1
_geom_bond_atom_site_label_2
_geom_bond_distance
_geom_bond_site_symmetry_2
_geom_bond_publ_flag
Zr1 O2 2.097(2) . ?
Zr1 O4 2.070(2) . ?
Zr1 O6 2.097(2) . ?
Zr1 N10 2.275(3) . ?
Zr1 N12 2.258(3) . ?
Zr1 N14 2.262(3) . ?
Zr1 N16 2.253(3) . ?
Fe1 N1 1.900(3) . ?
Fe1 N2 1.912(3) . ?
Fe1 N3 1.888(3) . ?
Fe1 N4 1.936(3) . ?
Fe1 N5 1.914(3) . ?
Fe1 N6 1.908(3) . ?
O1 N1 1.382(3) . ?
O1 B1 1.495(5) . ?
O2 N2 1.371(3) . ?
O3 N3 1.390(3) . ?
O3 B1 1.493(5) . ?
O4 N4 1.385(3) . ?
O5 N5 1.384(3) . ?
O5 B1 1.489(5) . ?
O6 N6 1.355(3) . ?
O7 C26 1.205(5) . ?
N1 C1 1.299(4) . ?
N2 C2 1.310(4) . ?
N3 C7 1.280(4) . ?
N4 C8 1.286(4) . ?
N5 C13 1.286(4) . ?
N6 C14 1.313(4) . ?
N7 N8 1.385(4) . ?
N7 C25 1.264(4) . ?
N8 H8 0.8600 . ?
N8 C26 1.362(5) . ?
N9 C29 1.333(6) . ?
N9 C30 1.249(6) . ?
N10 C32 1.373(4) . ?
N10 C39 1.393(4) . ?
N11 C39 1.328(5) . ?
N11 C40 1.335(4) . ?
N12 C40 1.377(4) . ?
N12 C47 1.395(5) . ?
N13 C47 1.315(5) . ?
N13 C48 1.319(5) . ?
N14 C48 1.379(5) . ?
N14 C55 1.373(5) . ?
N15 C55 1.329(5) . ?
N15 C56 1.324(5) . ?
N16 C56 1.384(5) . ?
N16 C63 1.375(5) . ?
N17 C32 1.327(5) . ?
N17 C63 1.309(5) . ?
C1 C2 1.422(5) . ?
C1 C6 1.503(4) . ?
C2 C3 1.498(5) . ?
C3 H3BC 0.9700 . ?
C3 H3BD 0.9700 . ?
C3 H3AA 0.9700 . ?
C3 H3AB 0.9700 . ?
C3 C4 1.530(9) . ?
C3 C4A 1.541(9) . ?
C4 H4A 0.9700 . ?
C4 H4B 0.9700 . ?
C4 C5A 1.542(11) . ?
C5 H5A 0.9700 . ?
C5 H5B 0.9700 . ?
C5 C6 1.570(8) . ?
C5 C4A 1.532(11) . ?
C6 H6AA 0.9700 . ?
C6 H6AB 0.9700 . ?
C6 H6BC 0.9700 . ?
C6 H6BD 0.9700 . ?
C6 C5A 1.534(9) . ?
C7 C8 1.438(5) . ?
C7 C12 1.493(5) . ?
C8 C9 1.491(5) . ?
C9 H9AA 0.9700 . ?
C9 H9AB 0.9700 . ?
C9 H9BC 0.9700 . ?
C9 H9BD 0.9700 . ?
C9 C10 1.547(9) . ?
C9 C10A 1.597(9) . ?
C10 H10A 0.9700 . ?
C10 H10B 0.9700 . ?
C10 C11A 1.498(12) . ?
C11 H11A 0.9700 . ?
C11 H11B 0.9700 . ?
C11 C12 1.532(9) . ?
C11 C10A 1.649(11) . ?
C12 H12C 0.9700 . ?
C12 H12D 0.9700 . ?
C12 H12A 0.9700 . ?
C12 H12B 0.9700 . ?
C12 C11A 1.556(9) . ?
C13 C14 1.439(5) . ?
C13 C18 1.497(5) . ?
C14 C15 1.501(5) . ?
C15 H15C 0.9700 . ?
C15 H15D 0.9700 . ?
C15 H15A 0.9700 . ?
C15 H15B 0.9700 . ?
C15 C16 1.595(10) . ?
C15 C16A 1.532(8) . ?
C16 H16A 0.9700 . ?
C16 H16B 0.9700 . ?
C16 C17A 1.477(12) . ?
C17 H17A 0.9700 . ?
C17 H17B 0.9700 . ?
C17 C18 1.594(10) . ?
C17 C16A 1.621(12) . ?
C18 H18A 0.9700 . ?
C18 H18B 0.9700 . ?
C18 H18C 0.9700 . ?
C18 H18D 0.9700 . ?
C18 C17A 1.520(9) . ?
C19 C20 1.398(5) . ?
C19 C24 1.371(4) . ?
C19 B1 1.576(5) . ?
C20 H20 0.9300 . ?
C20 C21 1.367(5) . ?
C21 H21 0.9300 . ?
C21 C22 1.375(5) . ?
C22 C23 1.364(4) . ?
C22 C25 1.453(5) . ?
C23 H23 0.9300 . ?
C23 C24 1.379(5) . ?
C24 H24 0.9300 . ?
C25 H25 0.9300 . ?
C26 C27 1.490(6) . ?
C27 C28 1.377(6) . ?
C27 C31 1.329(6) . ?
C28 H28 0.9300 . ?
C28 C29 1.385(7) . ?
C29 H29 0.9300 . ?
C30 H30 0.9300 . ?
C30 C31 1.375(6) . ?
C31 H31 0.9300 . ?
C32 C33 1.436(5) . ?
C33 C34 1.396(5) . ?
C33 C38 1.373(5) . ?
C34 H34 0.9300 . ?
C34 C35 1.380(6) . ?
C35 H35 0.9300 . ?
C35 C36 1.376(6) . ?
C36 H36 0.9300 . ?
C36 C37 1.353(6) . ?
C37 H37 0.9300 . ?
C37 C38 1.380(5) . ?
C38 C39 1.464(5) . ?
C40 C41 1.426(5) . ?
C41 C42 1.382(5) . ?
C41 C46 1.383(5) . ?
C42 H42 0.9300 . ?
C42 C43 1.369(5) . ?
C43 H43 0.9300 . ?
C43 C44 1.402(6) . ?
C44 H44 0.9300 . ?
C44 C45 1.368(6) . ?
C45 H45 0.9300 . ?
C45 C46 1.395(5) . ?
C46 C47 1.435(5) . ?
C48 C49 1.451(6) . ?
C49 C50 1.384(6) . ?
C49 C54 1.374(6) . ?
C50 H50 0.9300 . ?
C50 C51 1.411(7) . ?
C51 H51 0.9300 . ?
C51 C52 1.372(7) . ?
C52 H52 0.9300 . ?
C52 C53 1.360(7) . ?
C53 H53 0.9300 . ?
C53 C54 1.390(6) . ?
C54 C55 1.451(6) . ?
C56 C57 1.462(6) . ?
C57 C58 1.404(6) . ?
C57 C62 1.372(5) . ?
C58 H58 0.9300 . ?
C58 C59 1.374(6) . ?
C59 H59 0.9300 . ?
C59 C60 1.360(6) . ?
C60 H60 0.9300 . ?
C60 C61 1.402(6) . ?
C61 H61 0.9300 . ?
C61 C62 1.377(5) . ?
C62 C63 1.453(6) . ?
C5A H5AA 0.9700 . ?
C5A H5AB 0.9700 . ?
C4A H4AA 0.9700 . ?
C4A H4AB 0.9700 . ?
C17A H17C 0.9700 . ?
C17A H17D 0.9700 . ?
C16A H16C 0.9700 . ?
C16A H16D 0.9700 . ?
C11A H11C 0.9700 . ?
C11A H11D 0.9700 . ?
C10A H10C 0.9700 . ?
C10A H10D 0.9700 . ?

loop_
_smtbx_masks_void_nr
_smtbx_masks_void_average_x
_smtbx_masks_void_average_y
_smtbx_masks_void_average_z
_smtbx_masks_void_volume
_smtbx_masks_void_count_electrons
_smtbx_masks_void_content
1 -0.357 -0.529 0.250 1599.7 225.6 ?
2 -0.557 -0.243 0.750 1599.7 224.2 ?
